data_7032403
loop_
_publ_author_name
'Ma, Yu'
'Cheng, Ai-Ling'
'Tang, Bo'
'Gao, En-Qing'

_publ_section_title
;
 Copper(ii) coordination polymers with azide and bipyridine-based
 zwitterionic carboxylate ligands: structures and magnetism.
;
_journal_issue 37
_journal_name_full 'Dalton transactions (Cambridge, England : 2003)'
_journal_page_first 13957
_journal_page_last 13964
_journal_paper_doi 10.1039/c4dt01722f
_journal_volume 43
_journal_year 2014
_chemical_formula_sum 'C28 H28 Cu7 N46 O4'
_chemical_formula_weight 1517.74
_chemical_name_systematic
; 
 ? 
;
_space_group_IT_number 2
_symmetry_cell_setting triclinic
_symmetry_space_group_name_Hall '-P 1'
_symmetry_space_group_name_H-M 'P -1'
_atom_sites_solution_hydrogens geom
_atom_sites_solution_primary direct
_atom_sites_solution_secondary difmap
_audit_creation_method SHELXL-97
_cell_angle_alpha 115.25(3)
_cell_angle_beta 96.79(3)
_cell_angle_gamma 106.40(3)
_cell_formula_units_Z 1
_cell_length_a 10.677(2)
_cell_length_b 11.349(2)
_cell_length_c 13.181(3)
_cell_measurement_reflns_used 2165
_cell_measurement_temperature 293(2)
_cell_measurement_theta_max 26.96
_cell_measurement_theta_min 2.36
_cell_volume 1332.3(7)
_computing_cell_refinement 'Bruker SMART'
_computing_data_collection 'Bruker SMART'
_computing_data_reduction 'Bruker SHELXTL'
_computing_molecular_graphics 'Bruker SHELXTL'
_computing_publication_material 'Bruker SHELXTL'
_computing_structure_refinement 'Bruker SHELXTL'
_computing_structure_solution 'Bruker SHELXTL'
_diffrn_ambient_temperature 293(2)
_diffrn_measured_fraction_theta_full 0.971
_diffrn_measured_fraction_theta_max 0.971
_diffrn_measurement_device_type 'CCD area detector'
_diffrn_measurement_method 'phi and omega scans'
_diffrn_radiation_monochromator graphite
_diffrn_radiation_source 'fine-focus sealed tube'
_diffrn_radiation_type MoK\a
_diffrn_radiation_wavelength 0.71073
_diffrn_reflns_av_R_equivalents 0.0408
_diffrn_reflns_av_unetI/netI 0.0756
_diffrn_reflns_limit_h_max 12
_diffrn_reflns_limit_h_min -13
_diffrn_reflns_limit_k_max 13
_diffrn_reflns_limit_k_min -10
_diffrn_reflns_limit_l_max 11
_diffrn_reflns_limit_l_min -16
_diffrn_reflns_number 6065
_diffrn_reflns_theta_full 26.00
_diffrn_reflns_theta_max 26.00
_diffrn_reflns_theta_min 1.78
_diffrn_standards_decay_% 2.5
_exptl_absorpt_coefficient_mu 2.824
_exptl_absorpt_correction_T_max 0.7654
_exptl_absorpt_correction_T_min 0.4845
_exptl_absorpt_correction_type multi-scan
_exptl_absorpt_process_details SADABS
_exptl_crystal_colour green
_exptl_crystal_density_diffrn 1.892
_exptl_crystal_density_method 'not measured'
_exptl_crystal_description prism
_exptl_crystal_F_000 753
_exptl_crystal_size_max 0.30
_exptl_crystal_size_mid 0.20
_exptl_crystal_size_min 0.10
_refine_diff_density_max 0.642
_refine_diff_density_min -0.407
_refine_diff_density_rms 0.118
_refine_ls_extinction_method none
_refine_ls_goodness_of_fit_ref 0.861
_refine_ls_hydrogen_treatment constr
_refine_ls_matrix_type full
_refine_ls_number_parameters 385
_refine_ls_number_reflns 5094
_refine_ls_number_restraints 0
_refine_ls_restrained_S_all 0.861
_refine_ls_R_factor_all 0.0627
_refine_ls_R_factor_gt 0.0376
_refine_ls_shift/su_max 0.001
_refine_ls_shift/su_mean 0.000
_refine_ls_structure_factor_coef Fsqd
_refine_ls_weighting_details 'calc w=1/[\s^2^(Fo^2^)+(0.0379P)^2^+0.0000P] where P=(Fo^2^+2Fc^2^)/3'
_refine_ls_weighting_scheme calc
_refine_ls_wR_factor_gt 0.0797
_refine_ls_wR_factor_ref 0.0855
_reflns_number_gt 3376
_reflns_number_total 5094
_reflns_threshold_expression >2sigma(I)
_cod_duplicate_entry 7031786
_cod_data_source_file c4dt01722f1.cif
_cod_data_source_block 2
_cod_depositor_comments
;
The following automatic conversions were performed:

'_symmetry_cell_setting' value 'Triclinic' changed to 'triclinic'
according to
/usr/data/users/saulius/crontab/automatic-downloads/current/RSC/lib/dictionaries/cif_core.dic
dictionary named 'cif_core.dic' version 2.4.2 from 2011-04-26.

Automatic conversion script
Id: cif_fix_values 2281 2013-09-26 08:29:07Z andrius 
;
_cod_original_cell_volume 1332.3(5)
_cod_original_sg_symbol_H-M 'P-1   '
_cod_database_code 7032403

loop_
_symmetry_equiv_pos_as_xyz
'x, y, z'
'-x, -y, -z'

loop_
_atom_site_label
_atom_site_type_symbol
_atom_site_fract_x
_atom_site_fract_y
_atom_site_fract_z
_atom_site_U_iso_or_equiv
_atom_site_adp_type
_atom_site_occupancy
_atom_site_symmetry_multiplicity
_atom_site_calc_flag
_atom_site_refinement_flags
Cu1 Cu 0.39776(5) 0.51243(6) 0.57655(4) 0.02986(15) Uani 1 1 d .
Cu2 Cu 0.47311(5) 0.81826(6) 0.87369(5) 0.03144(15) Uani 1 1 d .
Cu3 Cu 0.22754(5) 0.89833(6) 0.93047(4) 0.02796(14) Uani 1 1 d .
O1 O 0.5225(3) 0.5284(4) 0.7338(3) 0.0520(10) Uani 1 1 d .
O2 O 0.5624(3) 0.7087(3) 0.9110(3) 0.0406(8) Uani 1 1 d .
N1 N 0.4599(4) 0.3701(4) 0.4613(3) 0.0395(10) Uani 1 1 d .
N2 N 0.4403(4) 0.2533(5) 0.4481(3) 0.0356(9) Uani 1 1 d .
N3 N 0.4189(5) 0.1429(5) 0.4341(4) 0.0595(12) Uani 1 1 d .
N4 N 0.3400(4) 0.6669(4) 0.6690(3) 0.0410(10) Uani 1 1 d .
N5 N 0.2242(4) 0.6540(4) 0.6652(3) 0.0385(10) Uani 1 1 d .
N6 N 0.1164(4) 0.6487(5) 0.6683(4) 0.0682(14) Uani 1 1 d .
N7 N 0.3123(3) 0.7653(4) 0.9329(3) 0.0324(9) Uani 1 1 d .
N8 N 0.2663(4) 0.6604(5) 0.9404(3) 0.0377(9) Uani 1 1 d .
N9 N 0.2249(6) 0.5619(5) 0.9483(5) 0.0763(16) Uani 1 1 d .
N10 N 0.3899(3) 0.9586(4) 0.8811(3) 0.0314(9) Uani 1 1 d .
N11 N 0.4219(4) 1.0318(4) 0.8360(3) 0.0328(9) Uani 1 1 d .
N12 N 0.4545(5) 1.0988(5) 0.7942(4) 0.0632(13) Uani 1 1 d .
N13 N 0.6375(3) 0.9194(4) 0.8474(3) 0.0397(10) Uani 1 1 d .
N14 N 0.7227(3) 0.8728(4) 0.8231(3) 0.0323(9) Uani 1 1 d .
N15 N 0.8118(4) 0.8355(4) 0.8047(3) 0.0423(10) Uani 1 1 d .
N16 N 0.0657(3) 0.8437(4) 0.9881(3) 0.0300(8) Uani 1 1 d .
N17 N 0.0791(4) 0.8144(5) 1.0663(4) 0.0432(10) Uani 1 1 d .
N18 N 0.0913(5) 0.7858(7) 1.1384(5) 0.0887(19) Uani 1 1 d .
N19 N 0.1346(3) 1.0181(4) 0.9117(3) 0.0334(9) Uani 1 1 d .
N20 N 0.1637(4) 1.0942(4) 0.8694(3) 0.0323(9) Uani 1 1 d .
N21 N 0.1907(5) 1.1672(5) 0.8313(4) 0.0607(13) Uani 1 1 d .
N22 N 0.7319(3) 0.4701(4) 0.7930(3) 0.0299(8) Uani 1 1 d .
N23 N 1.2322(3) 0.3656(4) 0.5618(3) 0.0313(9) Uani 1 1 d .
C1 C 0.5852(4) 0.6078(5) 0.8367(4) 0.0326(10) Uani 1 1 d .
C2 C 0.7102(4) 0.5871(5) 0.8859(3) 0.0338(11) Uani 1 1 d .
H2A H 0.7896 0.6723 0.9167 0.041 Uiso 1 1 calc R
H2B H 0.6964 0.5669 0.9491 0.041 Uiso 1 1 calc R
C3 C 0.6614(5) 0.3400(5) 0.7693(4) 0.0387(11) Uani 1 1 d .
H3A H 0.6101 0.3250 0.8180 0.046 Uiso 1 1 calc R
C4 C 0.8078(4) 0.4939(5) 0.7251(4) 0.0407(12) Uani 1 1 d .
H4A H 0.8586 0.5856 0.7443 0.049 Uiso 1 1 calc R
C5 C 0.8115(4) 0.3845(5) 0.6274(4) 0.0383(11) Uani 1 1 d .
H5A H 0.8645 0.4019 0.5806 0.046 Uiso 1 1 calc R
C6 C 0.6642(4) 0.2280(5) 0.6734(4) 0.0378(11) Uani 1 1 d .
H6A H 0.6168 0.1375 0.6590 0.045 Uiso 1 1 calc R
C7 C 0.7355(4) 0.2470(5) 0.5984(4) 0.0319(10) Uani 1 1 d .
C8 C 0.7322(4) 0.1228(5) 0.4914(4) 0.0395(12) Uani 1 1 d .
H8A H 0.7421 0.1481 0.4304 0.047 Uiso 1 1 calc R
H8B H 0.6445 0.0476 0.4643 0.047 Uiso 1 1 calc R
C9 C 0.8441(4) 0.0700(5) 0.5131(4) 0.0418(12) Uani 1 1 d .
H9A H 0.8423 0.0570 0.5811 0.050 Uiso 1 1 calc R
H9B H 0.8268 -0.0203 0.4466 0.050 Uiso 1 1 calc R
C10 C 0.9827(4) 0.1705(4) 0.5322(4) 0.0316(10) Uani 1 1 d .
C11 C 1.0719(4) 0.2613(5) 0.6410(4) 0.0379(11) Uani 1 1 d .
H11A H 1.0501 0.2589 0.7066 0.046 Uiso 1 1 calc R
C12 C 1.0238(4) 0.1786(5) 0.4390(4) 0.0413(12) Uani 1 1 d .
H12A H 0.9678 0.1174 0.3636 0.050 Uiso 1 1 calc R
C13 C 1.1447(4) 0.2750(5) 0.4568(4) 0.0381(12) Uani 1 1 d .
H13A H 1.1682 0.2784 0.3921 0.046 Uiso 1 1 calc R
C14 C 1.1947(4) 0.3566(5) 0.6525(4) 0.0378(11) Uani 1 1 d .
H14A H 1.2539 0.4172 0.7267 0.045 Uiso 1 1 calc R
Cu4 Cu 0.0000 1.0000 1.0000 0.02865(19) Uani 1 2 d S

loop_
_atom_site_aniso_label
_atom_site_aniso_U_11
_atom_site_aniso_U_22
_atom_site_aniso_U_33
_atom_site_aniso_U_23
_atom_site_aniso_U_13
_atom_site_aniso_U_12
Cu1 0.0247(3) 0.0293(3) 0.0314(3) 0.0095(2) 0.0132(2) 0.0103(2)
Cu2 0.0255(3) 0.0346(3) 0.0425(3) 0.0187(3) 0.0169(2) 0.0191(3)
Cu3 0.0240(3) 0.0340(3) 0.0385(3) 0.0214(3) 0.0177(2) 0.0180(2)
O1 0.048(2) 0.054(2) 0.041(2) 0.0095(18) -0.0092(16) 0.0310(19)
O2 0.0468(19) 0.046(2) 0.0441(18) 0.0218(16) 0.0194(15) 0.0354(17)
N1 0.040(2) 0.026(2) 0.050(2) 0.012(2) 0.0272(19) 0.0128(19)
N2 0.029(2) 0.038(3) 0.036(2) 0.014(2) 0.0119(17) 0.013(2)
N3 0.067(3) 0.041(3) 0.075(3) 0.030(3) 0.028(3) 0.020(3)
N4 0.029(2) 0.037(2) 0.046(2) 0.0086(19) 0.0150(18) 0.0132(19)
N5 0.041(2) 0.044(3) 0.035(2) 0.0183(19) 0.0131(18) 0.023(2)
N6 0.035(3) 0.086(4) 0.099(4) 0.051(3) 0.022(3) 0.031(3)
N7 0.030(2) 0.031(2) 0.049(2) 0.023(2) 0.0205(17) 0.0185(18)
N8 0.046(2) 0.039(3) 0.036(2) 0.019(2) 0.0176(18) 0.024(2)
N9 0.114(5) 0.054(4) 0.086(4) 0.048(3) 0.045(3) 0.035(3)
N10 0.028(2) 0.030(2) 0.050(2) 0.024(2) 0.0220(17) 0.0172(17)
N11 0.028(2) 0.036(2) 0.038(2) 0.016(2) 0.0193(17) 0.0150(19)
N12 0.066(3) 0.070(4) 0.083(4) 0.057(3) 0.043(3) 0.024(3)
N13 0.027(2) 0.043(3) 0.055(2) 0.023(2) 0.0172(18) 0.0195(19)
N14 0.028(2) 0.037(2) 0.0229(18) 0.0081(17) 0.0054(15) 0.0104(18)
N15 0.033(2) 0.053(3) 0.044(2) 0.018(2) 0.0227(18) 0.025(2)
N16 0.0256(19) 0.039(2) 0.038(2) 0.0231(19) 0.0160(16) 0.0186(18)
N17 0.032(2) 0.066(3) 0.063(3) 0.046(3) 0.030(2) 0.031(2)
N18 0.085(4) 0.155(6) 0.113(5) 0.112(5) 0.063(4) 0.075(4)
N19 0.030(2) 0.044(3) 0.047(2) 0.030(2) 0.0230(18) 0.0252(19)
N20 0.030(2) 0.037(2) 0.037(2) 0.017(2) 0.0149(17) 0.0200(19)
N21 0.072(3) 0.072(4) 0.081(3) 0.059(3) 0.041(3) 0.042(3)
N22 0.0235(19) 0.028(2) 0.037(2) 0.0127(18) 0.0066(16) 0.0137(17)
N23 0.0278(19) 0.034(2) 0.0292(19) 0.0110(17) 0.0117(16) 0.0128(18)
C1 0.027(2) 0.033(3) 0.045(3) 0.022(2) 0.013(2) 0.015(2)
C2 0.037(3) 0.032(3) 0.031(2) 0.009(2) 0.0061(19) 0.021(2)
C3 0.040(3) 0.039(3) 0.046(3) 0.023(2) 0.019(2) 0.019(2)
C4 0.035(3) 0.029(3) 0.062(3) 0.022(3) 0.018(2) 0.013(2)
C5 0.034(3) 0.038(3) 0.050(3) 0.022(2) 0.020(2) 0.018(2)
C6 0.037(3) 0.030(3) 0.049(3) 0.020(2) 0.016(2) 0.014(2)
C7 0.019(2) 0.033(3) 0.041(3) 0.015(2) 0.0103(19) 0.010(2)
C8 0.027(2) 0.037(3) 0.041(3) 0.009(2) 0.009(2) 0.011(2)
C9 0.043(3) 0.027(3) 0.057(3) 0.017(2) 0.022(2) 0.017(2)
C10 0.028(2) 0.025(3) 0.044(3) 0.014(2) 0.014(2) 0.014(2)
C11 0.041(3) 0.050(3) 0.038(3) 0.027(2) 0.021(2) 0.023(3)
C12 0.031(3) 0.050(3) 0.028(2) 0.009(2) 0.006(2) 0.012(2)
C13 0.038(3) 0.050(3) 0.028(2) 0.018(2) 0.018(2) 0.016(3)
C14 0.034(3) 0.045(3) 0.032(2) 0.018(2) 0.011(2) 0.011(2)
Cu4 0.0227(4) 0.0369(5) 0.0396(4) 0.0230(4) 0.0173(3) 0.0184(4)

loop_
_atom_type_symbol
_atom_type_description
_atom_type_scat_dispersion_real
_atom_type_scat_dispersion_imag
_atom_type_scat_source
C C 0.0033 0.0016 'International Tables Vol C Tables 4.2.6.8 and 6.1.1.4'
H H 0.0000 0.0000 'International Tables Vol C Tables 4.2.6.8 and 6.1.1.4'
N N 0.0061 0.0033 'International Tables Vol C Tables 4.2.6.8 and 6.1.1.4'
O O 0.0106 0.0060 'International Tables Vol C Tables 4.2.6.8 and 6.1.1.4'
Cu Cu 0.3201 1.2651 'International Tables Vol C Tables 4.2.6.8 and 6.1.1.4'

loop_
_geom_angle_atom_site_label_1
_geom_angle_atom_site_label_2
_geom_angle_atom_site_label_3
_geom_angle
_geom_angle_site_symmetry_1
_geom_angle_site_symmetry_3
N4 Cu1 N23 93.40(15) . 1_455
N4 Cu1 N1 94.44(16) . 2_666
N23 Cu1 N1 162.36(15) 1_455 2_666
N4 Cu1 N1 169.13(17) . .
N23 Cu1 N1 92.78(15) 1_455 .
N1 Cu1 N1 77.24(18) 2_666 .
N4 Cu1 O1 93.77(14) . .
N23 Cu1 O1 95.07(15) 1_455 .
N1 Cu1 O1 100.15(15) 2_666 .
N1 Cu1 O1 94.58(14) . .
O2 Cu2 N13 91.59(14) . .
O2 Cu2 N10 164.82(14) . .
N13 Cu2 N10 91.96(15) . .
O2 Cu2 N7 95.80(14) . .
N13 Cu2 N7 165.04(15) . .
N10 Cu2 N7 77.65(14) . .
O2 Cu2 N4 105.41(13) . .
N13 Cu2 N4 97.75(15) . .
N10 Cu2 N4 88.72(14) . .
N7 Cu2 N4 92.81(14) . .
N10 Cu3 N19 100.10(15) . .
N10 Cu3 N7 79.43(14) . .
N19 Cu3 N7 174.40(15) . .
N10 Cu3 N16 177.47(15) . .
N19 Cu3 N16 79.73(14) . .
N7 Cu3 N16 100.99(15) . .
N10 Cu3 Cu4 137.71(10) . .
N19 Cu3 Cu4 39.45(10) . .
N7 Cu3 Cu4 142.18(11) . .
N16 Cu3 Cu4 41.55(10) . .
C1 O1 Cu1 143.9(3) . .
C1 O2 Cu2 124.5(3) . .
N2 N1 Cu1 129.0(3) . 2_666
N2 N1 Cu1 125.2(3) . .
Cu1 N1 Cu1 102.76(18) 2_666 .
N3 N2 N1 178.4(5) . .
N5 N4 Cu1 123.9(3) . .
N5 N4 Cu2 107.4(3) . .
Cu1 N4 Cu2 115.68(17) . .
N6 N5 N4 175.8(5) . .
N8 N7 Cu3 129.8(3) . .
N8 N7 Cu2 127.1(3) . .
Cu3 N7 Cu2 101.10(17) . .
N9 N8 N7 179.0(6) . .
N11 N10 Cu3 133.0(3) . .
N11 N10 Cu2 122.8(3) . .
Cu3 N10 Cu2 101.65(17) . .
N12 N11 N10 178.2(5) . .
N14 N13 Cu2 122.4(3) . .
N15 N14 N13 175.7(4) . .
N17 N16 Cu3 118.9(3) . .
N17 N16 Cu4 122.8(3) . .
Cu3 N16 Cu4 97.50(16) . .
N18 N17 N16 179.4(5) . .
N20 N19 Cu3 128.6(3) . .
N20 N19 Cu4 129.7(3) . .
Cu3 N19 Cu4 101.15(17) . .
N21 N20 N19 178.9(5) . .
C3 N22 C4 120.9(4) . .
C3 N22 C2 118.5(4) . .
C4 N22 C2 120.1(4) . .
C13 N23 C14 116.1(4) . .
C13 N23 Cu1 119.5(3) . 1_655
C14 N23 Cu1 124.1(3) . 1_655
O1 C1 O2 128.7(4) . .
O1 C1 C2 118.1(4) . .
O2 C1 C2 113.2(4) . .
N22 C2 C1 109.7(3) . .
N22 C2 H2A 109.7 . .
C1 C2 H2A 109.7 . .
N22 C2 H2B 109.7 . .
C1 C2 H2B 109.7 . .
H2A C2 H2B 108.2 . .
N22 C3 C6 120.2(4) . .
N22 C3 H3A 119.9 . .
C6 C3 H3A 119.9 . .
N22 C4 C5 120.6(4) . .
N22 C4 H4A 119.7 . .
C5 C4 H4A 119.7 . .
C4 C5 C7 119.8(4) . .
C4 C5 H5A 120.1 . .
C7 C5 H5A 120.1 . .
C7 C6 C3 121.1(4) . .
C7 C6 H6A 119.5 . .
C3 C6 H6A 119.5 . .
C6 C7 C5 117.3(4) . .
C6 C7 C8 120.1(4) . .
C5 C7 C8 122.6(4) . .
C7 C8 C9 112.6(4) . .
C7 C8 H8A 109.1 . .
C9 C8 H8A 109.1 . .
C7 C8 H8B 109.1 . .
C9 C8 H8B 109.1 . .
H8A C8 H8B 107.8 . .
C10 C9 C8 112.0(4) . .
C10 C9 H9A 109.2 . .
C8 C9 H9A 109.2 . .
C10 C9 H9B 109.2 . .
C8 C9 H9B 109.2 . .
H9A C9 H9B 107.9 . .
C11 C10 C12 116.7(4) . .
C11 C10 C9 122.8(4) . .
C12 C10 C9 120.5(4) . .
C10 C11 C14 119.5(4) . .
C10 C11 H11A 120.2 . .
C14 C11 H11A 120.2 . .
C13 C12 C10 120.6(4) . .
C13 C12 H12A 119.7 . .
C10 C12 H12A 119.7 . .
N23 C13 C12 123.8(4) . .
N23 C13 H13A 118.1 . .
C12 C13 H13A 118.1 . .
N23 C14 C11 123.2(4) . .
N23 C14 H14A 118.4 . .
C11 C14 H14A 118.4 . .
N19 Cu4 N19 180.000(2) . 2_577
N19 Cu4 N16 100.90(14) . 2_577
N19 Cu4 N16 79.10(14) 2_577 2_577
N19 Cu4 N16 79.10(14) . .
N19 Cu4 N16 100.90(14) 2_577 .
N16 Cu4 N16 180.000(2) 2_577 .
N19 Cu4 Cu3 39.40(10) . .
N19 Cu4 Cu3 140.60(10) 2_577 .
N16 Cu4 Cu3 139.05(10) 2_577 .
N16 Cu4 Cu3 40.95(10) . .
N19 Cu4 Cu3 140.60(10) . 2_577
N19 Cu4 Cu3 39.40(10) 2_577 2_577
N16 Cu4 Cu3 40.95(10) 2_577 2_577
N16 Cu4 Cu3 139.05(10) . 2_577
Cu3 Cu4 Cu3 180.000(1) . 2_577

loop_
_geom_bond_atom_site_label_1
_geom_bond_atom_site_label_2
_geom_bond_distance
_geom_bond_site_symmetry_2
Cu1 N4 1.976(4) .
Cu1 N23 1.979(4) 1_455
Cu1 N1 1.985(4) 2_666
Cu1 N1 2.026(3) .
Cu1 O1 2.234(3) .
Cu2 O2 1.943(3) .
Cu2 N13 1.966(4) .
Cu2 N10 2.006(3) .
Cu2 N7 2.013(4) .
Cu2 N4 2.451(4) .
Cu3 N10 1.968(3) .
Cu3 N19 1.971(3) .
Cu3 N7 1.976(3) .
Cu3 N16 2.014(3) .
Cu3 Cu4 3.0464(9) .
O1 C1 1.225(5) .
O2 C1 1.259(5) .
N1 N2 1.212(5) .
N1 Cu1 1.985(4) 2_666
N2 N3 1.135(5) .
N4 N5 1.195(5) .
N5 N6 1.142(5) .
N7 N8 1.204(5) .
N8 N9 1.135(6) .
N10 N11 1.212(5) .
N11 N12 1.122(5) .
N13 N14 1.186(4) .
N14 N15 1.157(4) .
N16 N17 1.216(5) .
N16 Cu4 2.038(3) .
N17 N18 1.132(5) .
N19 N20 1.206(5) .
N19 Cu4 1.973(3) .
N20 N21 1.130(5) .
N22 C3 1.330(6) .
N22 C4 1.336(5) .
N22 C2 1.474(5) .
N23 C13 1.336(5) .
N23 C14 1.339(5) .
N23 Cu1 1.979(4) 1_655
C1 C2 1.536(5) .
C2 H2A 0.9700 .
C2 H2B 0.9700 .
C3 C6 1.369(6) .
C3 H3A 0.9300 .
C4 C5 1.369(6) .
C4 H4A 0.9300 .
C5 C7 1.393(6) .
C5 H5A 0.9300 .
C6 C7 1.367(6) .
C6 H6A 0.9300 .
C7 C8 1.497(6) .
C8 C9 1.529(6) .
C8 H8A 0.9700 .
C8 H8B 0.9700 .
C9 C10 1.505(6) .
C9 H9A 0.9700 .
C9 H9B 0.9700 .
C10 C11 1.375(6) .
C10 C12 1.382(6) .
C11 C14 1.388(6) .
C11 H11A 0.9300 .
C12 C13 1.353(6) .
C12 H12A 0.9300 .
C13 H13A 0.9300 .
C14 H14A 0.9300 .
Cu4 N19 1.973(3) 2_577
Cu4 N16 2.038(3) 2_577
Cu4 Cu3 3.0464(9) 2_577
